data_7001365
loop_
_publ_author_name
'Ichikawa, Koji'
'Matsumoto, Takahiro'
'Ogo, Seiji'

_publ_section_title
;
 Critical aspects of [NiFe]hydrogenase ligand composition
;
_journal_issue 22
_journal_name_full 'Dalton Transactions'
_journal_page_first 4304
_journal_page_last 4309
_journal_paper_doi 10.1039/b819395a
_journal_year 2009
_chemical_formula_sum 'C33 H56 B2 F8 Fe N10 Ni S2'
_chemical_formula_weight 945.15
_space_group_IT_number 15
_symmetry_cell_setting monoclinic
_symmetry_Int_Tables_number 15
_symmetry_space_group_name_Hall '-C 2yc'
_symmetry_space_group_name_H-M 'C 1 2/c 1'
_cell_angle_alpha 90
_cell_angle_beta 97.138(2)
_cell_angle_gamma 90
_cell_formula_units_Z 8
_cell_length_a 30.102(5)
_cell_length_b 10.651(2)
_cell_length_c 26.668(4)
_cell_measurement_reflns_used 12710
_cell_measurement_temperature 123.2
_cell_measurement_theta_max 27.5
_cell_measurement_theta_min 3.0
_cell_volume 8484(2)
_computing_cell_refinement CRYSTALCLEAR
_computing_data_collection CRYSTALCLEAR
_computing_data_reduction 'teXsan Ver. 2.0'
_computing_publication_material 'teXsan Ver. 2.0'
_computing_structure_refinement 'teXsan Ver. 2.0'
_computing_structure_solution SIR92
_diffrn_detector_area_resol_mean 28.57
_diffrn_measured_fraction_theta_full 0.9930
_diffrn_measured_fraction_theta_max 0.9930
_diffrn_measurement_device_type 'Rigaku/MSC Saturn CCD'
_diffrn_measurement_method \w
_diffrn_radiation_type 'Mo K\a'
_diffrn_radiation_wavelength 0.7107
_diffrn_reflns_av_R_equivalents 0.051
_diffrn_reflns_limit_h_max 38
_diffrn_reflns_limit_h_min -33
_diffrn_reflns_limit_k_max 13
_diffrn_reflns_limit_k_min -11
_diffrn_reflns_limit_l_max 34
_diffrn_reflns_limit_l_min -34
_diffrn_reflns_number 33913
_diffrn_reflns_theta_full 27.49
_diffrn_reflns_theta_max 27.49
_exptl_absorpt_coefficient_mu 0.958
_exptl_absorpt_correction_T_max 0.935
_exptl_absorpt_correction_T_min 0.901
_exptl_absorpt_correction_type multi-scan
_exptl_absorpt_process_details '(Jacobson, 1998)'
_exptl_crystal_colour Red
_exptl_crystal_density_diffrn 1.480
_exptl_crystal_density_method 'not measured'
_exptl_crystal_description Block
_exptl_crystal_F_000 3936.00
_exptl_crystal_size_max 0.180
_exptl_crystal_size_mid 0.150
_exptl_crystal_size_min 0.140
_refine_diff_density_max 1.18
_refine_diff_density_min -0.94
_refine_ls_extinction_method none
_refine_ls_goodness_of_fit_ref 0.974
_refine_ls_hydrogen_treatment noref
_refine_ls_number_parameters 514
_refine_ls_number_reflns 9665
_refine_ls_R_factor_gt 0.0624
_refine_ls_shift/su_max 0.0006
_refine_ls_structure_factor_coef Fsqd
_refine_ls_weighting_details 'w = 1/[\s^2^(Fo^2^) + (0.02000(Max(Fo^2^,0) + 2Fc^2^)/3)^2^]'
_refine_ls_weighting_scheme calc
_refine_ls_wR_factor_ref 0.1574
_reflns_number_gt 5392
_reflns_number_total 9665
_reflns_threshold_expression F^2^>2.0\s(F^2^)
_cod_data_source_file b819395a.txt
_cod_data_source_block '_Ni(C13H28N2S2)Fe(CH3CN)(T'
_cod_original_cell_volume 8483(2)
_cod_original_sg_symbol_H-M 'C 2/c '
_cod_original_formula_sum 'C33 H56 B2 F8 Fe N10 Ni S2 '
_cod_database_code 7001365

loop_
_symmetry_equiv_pos_as_xyz
x,y,z
-x,y,1/2-z
-x,-y,-z
x,-y,1/2+z
1/2+x,1/2+y,z
1/2-x,1/2+y,1/2-z
1/2-x,1/2-y,-z
1/2+x,1/2-y,1/2+z

loop_
_atom_site_label
_atom_site_type_symbol
_atom_site_fract_x
_atom_site_fract_y
_atom_site_fract_z
_atom_site_U_iso_or_equiv
_atom_site_adp_type
_atom_site_occupancy
_atom_site_symmetry_multiplicity
_atom_site_calc_flag
_atom_site_refinement_flags
_atom_site_disorder_assembly
_atom_site_disorder_group
Ni(1) Ni 0.31534(2) 0.32179(5) 0.15307(2) 0.0257(2) Uani 1.00 1 d . . .
Fe(1) Fe 0.40059(2) 0.20760(6) 0.09441(2) 0.0231(2) Uani 1.00 1 d . . .
S(1) S 0.38068(4) 0.3927(1) 0.14243(5) 0.0348(3) Uani 1.00 1 d . . .
S(2) S 0.31727(3) 0.2252(1) 0.08185(4) 0.0241(3) Uani 1.00 1 d . . .
F(1) F 0.2783(2) 0.6855(6) -0.1364(2) 0.187(3) Uani 1.00 1 d . . .
F(2) F 0.3092(2) 0.8607(4) -0.1567(2) 0.107(2) Uani 1.00 1 d . . .
F(3) F 0.3429(2) 0.7473(7) -0.0996(3) 0.180(3) Uani 1.00 1 d . . .
F(4) F 0.2822(2) 0.8350(5) -0.0829(2) 0.136(2) Uani 1.00 1 d . . .
F(5) F 0.3869(1) 0.2303(3) -0.1912(1) 0.0515(10) Uani 1.00 1 d . . .
F(6) F 0.4265(1) 0.4036(3) -0.1646(1) 0.063(1) Uani 1.00 1 d . . .
F(7) F 0.4176(1) 0.2502(3) -0.1098(1) 0.061(1) Uani 1.00 1 d . . .
F(8) F 0.35940(10) 0.3712(4) -0.1415(1) 0.072(1) Uani 1.00 1 d . . .
N(1) N 0.3972(1) 0.3395(4) 0.0283(1) 0.0267(10) Uani 1.00 1 d . . .
N(2) N 0.3204(1) 0.4251(4) 0.2157(2) 0.040(1) Uani 1.00 1 d . . .
N(3) N 0.2550(1) 0.2508(4) 0.1537(1) 0.030(1) Uani 1.00 1 d . . .
N(4) N 0.4145(1) 0.0592(3) 0.0439(1) 0.0243(9) Uani 1.00 1 d . . .
N(5) N 0.4529(1) -0.0098(3) 0.0574(1) 0.0228(9) Uani 1.00 1 d . . .
N(6) N 0.4729(1) 0.2360(4) 0.1006(1) 0.0254(10) Uani 1.00 1 d . . .
N(7) N 0.4985(1) 0.1306(4) 0.1119(1) 0.0251(10) Uani 1.00 1 d . . .
N(8) N 0.4162(1) 0.0602(4) 0.1534(1) 0.028(1) Uani 1.00 1 d . . .
N(9) N 0.4515(1) -0.0167(4) 0.1464(1) 0.0251(10) Uani 1.00 1 d . . .
N(10) N 0.4019(2) -0.2774(5) 0.0851(2) 0.056(2) Uani 1.00 1 d . . .
C(1) C 0.3959(1) 0.4148(4) -0.0020(2) 0.028(1) Uani 1.00 1 d . . .
C(2) C 0.3958(2) 0.5139(5) -0.0400(2) 0.042(2) Uani 1.00 1 d . . .
C(3) C 0.4042(2) 0.4327(7) 0.2076(2) 0.067(2) Uani 1.00 1 d . . .
C(4) C 0.3668(2) 0.4149(6) 0.2411(2) 0.050(2) Uani 1.00 1 d . . .
C(5) C 0.3090(2) 0.5570(6) 0.1992(2) 0.063(2) Uani 1.00 1 d . . .
C(6) C 0.2910(2) 0.3875(5) 0.2547(2) 0.040(1) Uani 1.00 1 d . . .
C(7) C 0.2433(2) 0.3643(5) 0.2351(2) 0.045(2) Uani 1.00 1 d . . .
C(8) C 0.2378(1) 0.2442(5) 0.2039(2) 0.035(1) Uani 1.00 1 d . . .
C(9) C 0.2239(2) 0.3331(6) 0.1202(2) 0.044(2) Uani 1.00 1 d . . .
C(10) C 0.2543(1) 0.1191(5) 0.1338(2) 0.031(1) Uani 1.00 1 d . . .
C(11) C 0.2760(1) 0.0979(5) 0.0857(2) 0.032(1) Uani 1.00 1 d . . .
C(12) C 0.4428(2) 0.3447(10) 0.2268(2) 0.094(3) Uani 1.00 1 d . . .
C(13) C 0.4214(3) 0.5683(9) 0.2079(3) 0.124(4) Uani 1.00 1 d . . .
C(14) C 0.2414(2) 0.0999(6) 0.0382(2) 0.049(2) Uani 1.00 1 d . . .
C(15) C 0.3002(2) -0.0283(5) 0.0888(2) 0.041(2) Uani 1.00 1 d . . .
C(16) C 0.3564(1) 0.0686(5) -0.0299(2) 0.031(1) Uani 1.00 1 d . . .
C(17) C 0.3971(1) 0.0122(4) -0.0004(2) 0.025(1) Uani 1.00 1 d . . .
C(18) C 0.4231(1) -0.0877(4) -0.0146(2) 0.027(1) Uani 1.00 1 d . . .
C(19) C 0.4583(1) -0.1011(4) 0.0228(2) 0.026(1) Uani 1.00 1 d . . .
C(20) C 0.4960(2) -0.1913(5) 0.0279(2) 0.034(1) Uani 1.00 1 d . . .
C(21) C 0.4876(2) 0.4642(5) 0.0975(2) 0.037(1) Uani 1.00 1 d . . .
C(22) C 0.5020(1) 0.3315(5) 0.1089(2) 0.029(1) Uani 1.00 1 d . . .
C(23) C 0.5452(1) 0.2871(5) 0.1258(2) 0.030(1) Uani 1.00 1 d . . .
C(24) C 0.5424(1) 0.1594(5) 0.1285(2) 0.029(1) Uani 1.00 1 d . . .
C(25) C 0.5762(1) 0.0625(5) 0.1454(2) 0.036(1) Uani 1.00 1 d . . .
C(26) C 0.3607(2) 0.0634(5) 0.2153(2) 0.040(1) Uani 1.00 1 d . . .
C(27) C 0.4002(1) 0.0104(5) 0.1940(2) 0.030(1) Uani 1.00 1 d . . .
C(28) C 0.4250(2) -0.0949(5) 0.2116(2) 0.032(1) Uani 1.00 1 d . . .
C(29) C 0.4578(1) -0.1107(4) 0.1808(2) 0.026(1) Uani 1.00 1 d . . .
C(30) C 0.4940(2) -0.2061(5) 0.1795(2) 0.033(1) Uani 1.00 1 d . . .
C(31) C 0.3669(2) -0.3090(5) 0.0711(2) 0.045(2) Uani 1.00 1 d . . .
C(32) C 0.3219(2) -0.3523(6) 0.0516(3) 0.067(2) Uani 1.00 1 d . . .
C(33) C 0.4781(1) 0.0078(4) 0.1065(2) 0.025(1) Uani 1.00 1 d . . .
B(1) B 0.3027(3) 0.7768(7) -0.1186(3) 0.053(2) Uani 1.00 1 d . . .
B(2) B 0.3980(2) 0.3122(5) -0.1519(2) 0.031(1) Uani 1.00 1 d . . .
H(1) H 0.4230 0.5106 -0.0554 0.0528 Uiso 1.00 1 calc . . .
H(2) H 0.3712 0.5042 -0.0656 0.0528 Uiso 1.00 1 calc . . .
H(3) H 0.3941 0.5946 -0.0247 0.0528 Uiso 1.00 1 calc . . .
H(4) H 0.3700 0.3337 0.2568 0.0607 Uiso 1.00 1 calc . . .
H(5) H 0.3706 0.4769 0.2674 0.0607 Uiso 1.00 1 calc . . .
H(6) H 0.3263 0.5825 0.1735 0.0780 Uiso 1.00 1 calc . . .
H(7) H 0.2774 0.5590 0.1839 0.0780 Uiso 1.00 1 calc . . .
H(8) H 0.3122 0.6132 0.2261 0.0780 Uiso 1.00 1 calc . . .
H(9) H 0.3033 0.3099 0.2704 0.0484 Uiso 1.00 1 calc . . .
H(10) H 0.2928 0.4496 0.2803 0.0484 Uiso 1.00 1 calc . . .
H(11) H 0.2325 0.4322 0.2147 0.0485 Uiso 1.00 1 calc . . .
H(12) H 0.2262 0.3571 0.2631 0.0485 Uiso 1.00 1 calc . . .
H(13) H 0.2534 0.1769 0.2232 0.0420 Uiso 1.00 1 calc . . .
H(14) H 0.2067 0.2219 0.1987 0.0420 Uiso 1.00 1 calc . . .
H(15) H 0.2307 0.3249 0.0855 0.0506 Uiso 1.00 1 calc . . .
H(16) H 0.2250 0.4153 0.1298 0.0506 Uiso 1.00 1 calc . . .
H(17) H 0.1933 0.3010 0.1194 0.0506 Uiso 1.00 1 calc . . .
H(18) H 0.2226 0.0946 0.1264 0.0383 Uiso 1.00 1 calc . . .
H(19) H 0.2675 0.0648 0.1595 0.0383 Uiso 1.00 1 calc . . .
H(20) H 0.4324 0.2572 0.2245 0.0993 Uiso 1.00 1 calc . . .
H(21) H 0.4667 0.3503 0.2063 0.0993 Uiso 1.00 1 calc . . .
H(22) H 0.4539 0.3604 0.2608 0.0993 Uiso 1.00 1 calc . . .
H(23) H 0.4426 0.5829 0.1850 0.1296 Uiso 1.00 1 calc . . .
H(24) H 0.4305 0.6017 0.2394 0.1296 Uiso 1.00 1 calc . . .
H(25) H 0.3947 0.6249 0.1933 0.1296 Uiso 1.00 1 calc . . .
H(26) H 0.2193 0.0361 0.0385 0.0574 Uiso 1.00 1 calc . . .
H(27) H 0.2553 0.0917 0.0081 0.0574 Uiso 1.00 1 calc . . .
H(28) H 0.2257 0.1804 0.0360 0.0574 Uiso 1.00 1 calc . . .
H(29) H 0.2792 -0.0963 0.0922 0.0479 Uiso 1.00 1 calc . . .
H(30) H 0.3137 -0.0438 0.0588 0.0479 Uiso 1.00 1 calc . . .
H(31) H 0.3225 -0.0312 0.1172 0.0479 Uiso 1.00 1 calc . . .
H(32) H 0.3316 0.0667 -0.0107 0.0370 Uiso 1.00 1 calc . . .
H(33) H 0.3620 0.1539 -0.0382 0.0370 Uiso 1.00 1 calc . . .
H(34) H 0.3482 0.0233 -0.0607 0.0370 Uiso 1.00 1 calc . . .
H(35) H 0.4166 -0.1393 -0.0457 0.0336 Uiso 1.00 1 calc . . .
H(36) H 0.4938 -0.2482 -0.0002 0.0440 Uiso 1.00 1 calc . . .
H(37) H 0.5243 -0.1492 0.0296 0.0440 Uiso 1.00 1 calc . . .
H(38) H 0.4964 -0.2411 0.0582 0.0440 Uiso 1.00 1 calc . . .
H(39) H 0.4642 0.4880 0.1171 0.0440 Uiso 1.00 1 calc . . .
H(40) H 0.4761 0.4739 0.0625 0.0440 Uiso 1.00 1 calc . . .
H(41) H 0.5119 0.5213 0.1051 0.0440 Uiso 1.00 1 calc . . .
H(42) H 0.5721 0.3374 0.1414 0.0402 Uiso 1.00 1 calc . . .
H(43) H 0.6050 0.0988 0.1551 0.0443 Uiso 1.00 1 calc . . .
H(44) H 0.5792 0.0039 0.1181 0.0443 Uiso 1.00 1 calc . . .
H(45) H 0.5677 0.0154 0.1730 0.0443 Uiso 1.00 1 calc . . .
H(46) H 0.3669 0.1505 0.2255 0.0489 Uiso 1.00 1 calc . . .
H(47) H 0.3351 0.0650 0.1903 0.0489 Uiso 1.00 1 calc . . .
H(48) H 0.3541 0.0185 0.2438 0.0489 Uiso 1.00 1 calc . . .
H(49) H 0.4202 -0.1461 0.2407 0.0369 Uiso 1.00 1 calc . . .
H(50) H 0.4936 -0.2669 0.2062 0.0405 Uiso 1.00 1 calc . . .
H(51) H 0.4896 -0.2527 0.1479 0.0405 Uiso 1.00 1 calc . . .
H(52) H 0.5228 -0.1690 0.1823 0.0405 Uiso 1.00 1 calc . . .
H(53) H 0.5015 -0.0549 0.1095 0.0402 Uiso 1.00 1 calc . . .
H(54) H 0.3219 -0.4380 0.0399 0.0743 Uiso 1.00 1 calc . . .
H(55) H 0.3017 -0.3485 0.0770 0.0743 Uiso 1.00 1 calc . . .
H(56) H 0.3087 -0.3019 0.0235 0.0743 Uiso 1.00 1 calc . . .

loop_
_atom_site_aniso_label
_atom_site_aniso_U_11
_atom_site_aniso_U_22
_atom_site_aniso_U_33
_atom_site_aniso_U_12
_atom_site_aniso_U_13
_atom_site_aniso_U_23
Ni(1) 0.0303(3) 0.0246(3) 0.0241(3) 0.0014(2) 0.0109(2) 0.0009(2)
Fe(1) 0.0232(3) 0.0289(3) 0.0180(3) 0.0003(3) 0.0056(2) 0.0025(3)
S(1) 0.0409(7) 0.0368(7) 0.0296(6) -0.0152(6) 0.0162(5) -0.0092(6)
S(2) 0.0228(5) 0.0279(6) 0.0220(5) 0.0016(4) 0.0050(4) 0.0020(5)
F(1) 0.273(7) 0.203(6) 0.114(4) -0.195(6) 0.135(5) -0.106(4)
F(2) 0.097(3) 0.080(3) 0.148(5) -0.015(3) 0.029(3) 0.032(3)
F(3) 0.107(4) 0.210(7) 0.224(8) 0.073(4) 0.020(4) 0.120(6)
F(4) 0.128(4) 0.129(4) 0.170(6) -0.051(3) 0.092(4) -0.079(4)
F(5) 0.059(2) 0.056(2) 0.040(2) 0.003(2) 0.007(2) -0.021(2)
F(6) 0.050(2) 0.066(2) 0.071(3) -0.020(2) -0.002(2) 0.027(2)
F(7) 0.085(2) 0.060(2) 0.036(2) 0.017(2) 0.001(2) 0.016(2)
F(8) 0.035(2) 0.088(3) 0.093(3) 0.012(2) 0.009(2) -0.052(2)
N(1) 0.031(2) 0.026(2) 0.023(2) -0.000(2) 0.005(2) 0.003(2)
N(2) 0.059(3) 0.031(2) 0.034(2) -0.004(2) 0.022(2) -0.005(2)
N(3) 0.026(2) 0.041(2) 0.026(2) 0.010(2) 0.008(2) 0.008(2)
N(4) 0.025(2) 0.031(2) 0.018(2) 0.005(2) 0.006(1) 0.004(2)
N(5) 0.024(2) 0.028(2) 0.017(2) 0.005(1) 0.001(1) 0.003(2)
N(6) 0.023(2) 0.032(2) 0.021(2) -0.001(2) 0.006(1) 0.002(2)
N(7) 0.025(2) 0.030(2) 0.020(2) 0.002(2) 0.002(1) 0.002(2)
N(8) 0.027(2) 0.037(2) 0.019(2) 0.005(2) 0.006(1) 0.012(2)
N(9) 0.025(2) 0.033(2) 0.018(2) 0.007(2) 0.004(1) 0.007(2)
N(10) 0.059(3) 0.054(3) 0.053(3) -0.010(3) 0.007(3) 0.008(3)
C(1) 0.029(2) 0.029(3) 0.027(2) 0.000(2) 0.006(2) -0.003(2)
C(2) 0.057(3) 0.035(3) 0.036(3) -0.001(3) 0.011(2) 0.005(2)
C(3) 0.064(4) 0.115(6) 0.027(3) -0.060(4) 0.023(3) -0.028(3)
C(4) 0.056(3) 0.064(4) 0.034(3) -0.029(3) 0.020(3) -0.019(3)
C(5) 0.110(5) 0.034(3) 0.055(4) 0.007(3) 0.045(4) -0.004(3)
C(6) 0.052(3) 0.038(3) 0.035(3) 0.000(2) 0.022(2) -0.003(2)
C(7) 0.054(3) 0.048(3) 0.037(3) 0.016(3) 0.027(3) 0.008(3)
C(8) 0.026(2) 0.051(3) 0.028(3) 0.007(2) 0.010(2) 0.009(2)
C(9) 0.027(2) 0.069(4) 0.038(3) 0.020(2) 0.007(2) 0.017(3)
C(10) 0.027(2) 0.035(3) 0.031(3) 0.003(2) 0.003(2) 0.003(2)
C(11) 0.033(2) 0.037(3) 0.026(2) -0.009(2) 0.004(2) -0.002(2)
C(12) 0.033(3) 0.22(1) 0.026(3) -0.032(5) 0.003(2) -0.019(5)
C(13) 0.172(8) 0.148(8) 0.067(5) -0.130(7) 0.074(6) -0.069(5)
C(14) 0.045(3) 0.071(4) 0.030(3) -0.020(3) 0.003(2) -0.003(3)
C(15) 0.055(3) 0.028(3) 0.043(3) -0.014(2) 0.018(3) -0.008(2)
C(16) 0.032(2) 0.041(3) 0.018(2) 0.006(2) -0.003(2) -0.002(2)
C(17) 0.025(2) 0.032(2) 0.019(2) 0.000(2) 0.004(2) 0.005(2)
C(18) 0.033(2) 0.033(3) 0.015(2) 0.002(2) 0.005(2) -0.001(2)
C(19) 0.034(2) 0.025(2) 0.021(2) 0.005(2) 0.012(2) 0.001(2)
C(20) 0.036(3) 0.040(3) 0.029(3) 0.013(2) 0.009(2) 0.006(2)
C(21) 0.034(3) 0.033(3) 0.047(3) -0.008(2) 0.010(2) -0.000(2)
C(22) 0.031(2) 0.037(3) 0.021(2) -0.007(2) 0.011(2) 0.000(2)
C(23) 0.030(2) 0.042(3) 0.017(2) -0.005(2) 0.005(2) 0.000(2)
C(24) 0.022(2) 0.052(3) 0.012(2) -0.000(2) -0.000(2) 0.001(2)
C(25) 0.025(2) 0.053(3) 0.028(3) -0.000(2) -0.002(2) 0.012(2)
C(26) 0.037(3) 0.054(3) 0.033(3) 0.014(2) 0.015(2) 0.016(3)
C(27) 0.026(2) 0.044(3) 0.022(2) 0.006(2) 0.007(2) 0.010(2)
C(28) 0.034(2) 0.039(3) 0.023(2) 0.004(2) 0.006(2) 0.010(2)
C(29) 0.026(2) 0.033(3) 0.020(2) 0.000(2) 0.002(2) 0.006(2)
C(30) 0.033(2) 0.036(3) 0.029(3) 0.007(2) 0.001(2) 0.005(2)
C(31) 0.058(4) 0.034(3) 0.044(3) -0.006(3) 0.010(3) -0.007(3)
C(32) 0.061(4) 0.052(4) 0.084(5) 0.002(3) -0.001(4) -0.018(4)
C(33) 0.023(2) 0.034(3) 0.020(2) 0.004(2) 0.004(2) 0.004(2)
B(1) 0.060(4) 0.040(4) 0.065(5) -0.014(3) 0.028(4) -0.015(4)
B(2) 0.032(3) 0.031(3) 0.030(3) 0.001(2) 0.003(2) 0.000(2)

loop_
_atom_type_symbol
_atom_type_description
_atom_type_scat_dispersion_real
_atom_type_scat_dispersion_imag
_atom_type_scat_source
C C 0.003 0.002
;International Tables for Crystallography
(1992, Vol. C, Tables 4.2.6.8 and 6.1.1.1)
;
H H 0.000 0.000
;International Tables for Crystallography
(1992, Vol. C, Table 6.1.1.2)
;
B B 0.001 0.001
;International Tables for Crystallography
(1992, Vol. C, Tables 4.2.6.8 and 6.1.1.1)
;
F F 0.017 0.010
;International Tables for Crystallography
(1992, Vol. C, Tables 4.2.6.8 and 6.1.1.1)
;
Fe Fe 0.346 0.844
;International Tables for Crystallography
(1992, Vol. C, Tables 4.2.6.8 and 6.1.1.1)
;
N N 0.006 0.003
;International Tables for Crystallography
(1992, Vol. C, Tables 4.2.6.8 and 6.1.1.1)
;
Ni Ni 0.339 1.112
;International Tables for Crystallography
(1992, Vol. C, Tables 4.2.6.8 and 6.1.1.1)
;
S S 0.125 0.123
;International Tables for Crystallography
(1992, Vol. C, Tables 4.2.6.8 and 6.1.1.1)
;

loop_
_geom_angle_atom_site_label_1
_geom_angle_atom_site_label_2
_geom_angle_atom_site_label_3
_geom_angle
_geom_angle_site_symmetry_1
_geom_angle_site_symmetry_2
_geom_angle_site_symmetry_3
_geom_angle_publ_flag
S(1) Ni(1) S(2) 85.81(5) . . . yes
S(1) Ni(1) N(2) 86.6(1) . . . yes
S(1) Ni(1) N(3) 172.7(1) . . . yes
S(2) Ni(1) N(2) 172.1(1) . . . yes
S(2) Ni(1) N(3) 87.1(1) . . . yes
N(2) Ni(1) N(3) 100.3(2) . . . yes
S(1) Fe(1) S(2) 72.82(4) . . . yes
S(1) Fe(1) N(1) 85.3(1) . . . yes
S(1) Fe(1) N(4) 172.6(1) . . . yes
S(1) Fe(1) N(6) 98.9(1) . . . yes
S(1) Fe(1) N(8) 103.9(1) . . . yes
S(2) Fe(1) N(1) 84.29(9) . . . yes
S(2) Fe(1) N(4) 103.96(10) . . . yes
S(2) Fe(1) N(6) 167.3(1) . . . yes
S(2) Fe(1) N(8) 105.51(9) . . . yes
N(1) Fe(1) N(4) 87.8(1) . . . yes
N(1) Fe(1) N(6) 85.5(1) . . . yes
N(1) Fe(1) N(8) 168.1(1) . . . yes
N(4) Fe(1) N(6) 83.1(1) . . . yes
N(4) Fe(1) N(8) 83.4(1) . . . yes
N(6) Fe(1) N(8) 85.6(1) . . . yes
Ni(1) S(1) Fe(1) 94.16(5) . . . yes
Ni(1) S(1) C(3) 101.9(2) . . . yes
Fe(1) S(1) C(3) 125.8(3) . . . yes
Ni(1) S(2) Fe(1) 93.09(4) . . . yes
Ni(1) S(2) C(11) 102.0(2) . . . yes
Fe(1) S(2) C(11) 127.4(2) . . . yes
Fe(1) N(1) C(1) 173.7(4) . . . yes
Ni(1) N(2) C(4) 108.2(3) . . . yes
Ni(1) N(2) C(5) 106.3(3) . . . yes
Ni(1) N(2) C(6) 116.4(3) . . . yes
C(4) N(2) C(5) 111.8(5) . . . yes
C(4) N(2) C(6) 105.5(4) . . . yes
C(5) N(2) C(6) 108.7(4) . . . yes
Ni(1) N(3) C(8) 116.6(3) . . . yes
Ni(1) N(3) C(9) 106.3(3) . . . yes
Ni(1) N(3) C(10) 109.3(3) . . . yes
C(8) N(3) C(9) 107.5(3) . . . yes
C(8) N(3) C(10) 106.3(4) . . . yes
C(9) N(3) C(10) 110.9(4) . . . yes
Fe(1) N(4) N(5) 116.7(3) . . . yes
Fe(1) N(4) C(17) 138.5(3) . . . yes
N(5) N(4) C(17) 104.8(3) . . . yes
N(4) N(5) C(19) 111.7(3) . . . yes
N(4) N(5) C(33) 119.8(3) . . . yes
C(19) N(5) C(33) 127.9(4) . . . yes
Fe(1) N(6) N(7) 115.5(3) . . . yes
Fe(1) N(6) C(22) 137.8(3) . . . yes
N(7) N(6) C(22) 104.3(3) . . . yes
N(6) N(7) C(24) 112.3(4) . . . yes
N(6) N(7) C(33) 119.9(3) . . . yes
C(24) N(7) C(33) 127.8(4) . . . yes
Fe(1) N(8) N(9) 115.0(3) . . . yes
Fe(1) N(8) C(27) 141.2(3) . . . yes
N(9) N(8) C(27) 103.6(3) . . . yes
N(8) N(9) C(29) 113.3(3) . . . yes
N(8) N(9) C(33) 120.4(3) . . . yes
C(29) N(9) C(33) 126.3(4) . . . yes
N(1) C(1) C(2) 177.9(5) . . . yes
S(1) C(3) C(4) 107.3(4) . . . yes
S(1) C(3) C(12) 111.1(5) . . . yes
S(1) C(3) C(13) 108.2(5) . . . yes
C(4) C(3) C(12) 108.2(6) . . . yes
C(4) C(3) C(13) 112.7(6) . . . yes
C(12) C(3) C(13) 109.4(6) . . . yes
N(2) C(4) C(3) 116.4(5) . . . yes
N(2) C(6) C(7) 115.3(4) . . . yes
C(6) C(7) C(8) 111.5(4) . . . yes
N(3) C(8) C(7) 115.0(4) . . . yes
N(3) C(10) C(11) 116.5(4) . . . yes
S(2) C(11) C(10) 107.4(3) . . . yes
S(2) C(11) C(14) 109.6(4) . . . yes
S(2) C(11) C(15) 109.3(3) . . . yes
C(10) C(11) C(14) 111.8(4) . . . yes
C(10) C(11) C(15) 109.7(4) . . . yes
C(14) C(11) C(15) 109.0(4) . . . yes
N(4) C(17) C(16) 121.4(4) . . . yes
N(4) C(17) C(18) 110.9(4) . . . yes
C(16) C(17) C(18) 127.6(4) . . . yes
C(17) C(18) C(19) 106.8(4) . . . yes
N(5) C(19) C(18) 105.8(4) . . . yes
N(5) C(19) C(20) 123.7(4) . . . yes
C(18) C(19) C(20) 130.5(4) . . . yes
N(6) C(22) C(21) 121.0(4) . . . yes
N(6) C(22) C(23) 110.9(4) . . . yes
C(21) C(22) C(23) 128.0(4) . . . yes
C(22) C(23) C(24) 106.9(4) . . . yes
N(7) C(24) C(23) 105.6(4) . . . yes
N(7) C(24) C(25) 122.7(4) . . . yes
C(23) C(24) C(25) 131.6(4) . . . yes
N(8) C(27) C(26) 122.6(4) . . . yes
N(8) C(27) C(28) 110.9(4) . . . yes
C(26) C(27) C(28) 126.5(4) . . . yes
C(27) C(28) C(29) 107.1(4) . . . yes
N(9) C(29) C(28) 105.2(4) . . . yes
N(9) C(29) C(30) 121.9(4) . . . yes
C(28) C(29) C(30) 132.9(4) . . . yes
N(10) C(31) C(32) 178.2(7) . . . yes
N(5) C(33) N(7) 112.2(4) . . . yes
N(5) C(33) N(9) 111.8(3) . . . yes
N(7) C(33) N(9) 111.1(4) . . . yes
F(1) B(1) F(2) 110.3(7) . . . yes
F(1) B(1) F(3) 115.4(8) . . . yes
F(1) B(1) F(4) 108.8(6) . . . yes
F(2) B(1) F(3) 103.5(6) . . . yes
F(2) B(1) F(4) 109.8(6) . . . yes
F(3) B(1) F(4) 108.9(7) . . . yes
F(5) B(2) F(6) 111.3(5) . . . yes
F(5) B(2) F(7) 111.0(4) . . . yes
F(5) B(2) F(8) 108.2(4) . . . yes
F(6) B(2) F(7) 108.9(4) . . . yes
F(6) B(2) F(8) 107.2(4) . . . yes
F(7) B(2) F(8) 110.2(5) . . . yes

loop_
_geom_bond_atom_site_label_1
_geom_bond_atom_site_label_2
_geom_bond_distance
_geom_bond_site_symmetry_1
_geom_bond_site_symmetry_2
_geom_bond_publ_flag
Ni(1) S(1) 2.158(1) . . yes
Ni(1) S(2) 2.167(1) . . yes
Ni(1) N(2) 1.990(4) . . yes
Ni(1) N(3) 1.968(4) . . yes
Fe(1) S(1) 2.465(1) . . yes
Fe(1) S(2) 2.496(1) . . yes
Fe(1) N(1) 2.247(4) . . yes
Fe(1) N(4) 2.151(4) . . yes
Fe(1) N(6) 2.184(4) . . yes
Fe(1) N(8) 2.232(4) . . yes
S(1) C(3) 1.844(6) . . yes
S(2) C(11) 1.850(5) . . yes
F(1) B(1) 1.274(8) . . yes
F(2) B(1) 1.385(9) . . yes
F(3) B(1) 1.293(9) . . yes
F(4) B(1) 1.347(8) . . yes
F(5) B(2) 1.374(6) . . yes
F(6) B(2) 1.368(6) . . yes
F(7) B(2) 1.370(6) . . yes
F(8) B(2) 1.378(6) . . yes
N(1) C(1) 1.135(6) . . yes
N(2) C(4) 1.480(7) . . yes
N(2) C(5) 1.500(7) . . yes
N(2) C(6) 1.499(6) . . yes
N(3) C(8) 1.497(6) . . yes
N(3) C(9) 1.496(6) . . yes
N(3) C(10) 1.498(6) . . yes
N(4) N(5) 1.381(4) . . yes
N(4) C(17) 1.329(5) . . yes
N(5) C(19) 1.364(5) . . yes
N(5) C(33) 1.440(5) . . yes
N(6) N(7) 1.373(5) . . yes
N(6) C(22) 1.343(6) . . yes
N(7) C(24) 1.375(5) . . yes
N(7) C(33) 1.444(6) . . yes
N(8) N(9) 1.372(5) . . yes
N(8) C(27) 1.346(5) . . yes
N(9) C(29) 1.356(5) . . yes
N(9) C(33) 1.436(5) . . yes
N(10) C(31) 1.126(7) . . yes
C(1) C(2) 1.463(7) . . yes
C(3) C(4) 1.535(7) . . yes
C(3) C(12) 1.53(1) . . yes
C(3) C(13) 1.534(10) . . yes
C(6) C(7) 1.488(7) . . yes
C(7) C(8) 1.523(7) . . yes
C(10) C(11) 1.527(6) . . yes
C(11) C(14) 1.538(7) . . yes
C(11) C(15) 1.525(7) . . yes
C(16) C(17) 1.499(6) . . yes
C(17) C(18) 1.400(6) . . yes
C(18) C(19) 1.371(6) . . yes
C(19) C(20) 1.479(6) . . yes
C(21) C(22) 1.498(7) . . yes
C(22) C(23) 1.405(6) . . yes
C(23) C(24) 1.366(7) . . yes
C(24) C(25) 1.480(6) . . yes
C(26) C(27) 1.492(6) . . yes
C(27) C(28) 1.395(6) . . yes
C(28) C(29) 1.372(6) . . yes
C(29) C(30) 1.491(6) . . yes
C(31) C(32) 1.463(8) . . yes

loop_
_geom_contact_atom_site_label_1
_geom_contact_atom_site_label_2
_geom_contact_distance
_geom_contact_site_symmetry_1
_geom_contact_site_symmetry_2
_geom_contact_publ_flag
F(1) C(6) 3.077(7) . 4_564 ?
F(1) C(15) 3.277(6) . 7_555 ?
F(1) C(10) 3.392(7) . 7_555 ?
F(1) C(7) 3.499(8) . 4_564 ?
F(2) C(25) 3.522(6) . 3_665 ?
F(2) C(6) 3.543(8) . 4_564 ?
F(2) C(9) 3.580(8) . 7_565 ?
F(3) C(2) 3.257(7) . . ?
F(3) C(25) 3.500(8) . 3_665 ?
F(3) C(23) 3.542(7) . 3_665 ?
F(3) C(18) 3.562(9) . 1_565 ?
F(4) C(32) 3.347(8) . 7_555 ?
F(4) C(16) 3.519(7) . 1_565 ?
F(5) C(28) 3.295(5) . 4_554 ?
F(5) C(25) 3.482(6) . 3_655 ?
F(5) C(30) 3.571(6) . 3_655 ?
F(6) C(30) 3.248(6) . 3_655 ?
F(6) C(21) 3.275(6) . 3_665 ?
F(6) C(13) 3.399(8) . 4_564 ?
F(6) C(4) 3.488(6) . 4_564 ?
F(6) C(23) 3.525(6) . 3_665 ?
F(7) C(20) 3.243(6) . 3_655 ?
F(7) C(30) 3.461(6) . 3_655 ?
F(7) C(25) 3.474(7) . 3_655 ?
F(7) C(2) 3.479(7) . . ?
F(7) C(1) 3.500(6) . . ?
F(7) C(16) 3.559(6) . . ?
F(8) C(2) 3.178(6) . . ?
F(8) C(8) 3.411(6) . 7_555 ?
F(8) C(9) 3.420(7) . 7_555 ?
F(8) C(10) 3.454(5) . 7_555 ?
N(5) N(10) 3.362(6) . . ?
N(9) N(10) 3.464(6) . . ?
N(10) C(19) 3.140(7) . . ?
N(10) C(29) 3.381(7) . . ?
N(10) C(18) 3.461(7) . . ?
N(10) C(20) 3.500(7) . . ?
N(10) C(30) 3.586(7) . . ?
C(9) C(16) 3.359(6) . 7_555 ?
C(12) C(12) 3.51(1) . 2_655 ?
C(13) C(30) 3.395(8) . 1_565 ?
C(13) C(28) 3.59(1) . 1_565 ?
C(18) C(24) 3.415(6) . 3_655 ?
C(18) C(25) 3.500(6) . 3_655 ?

loop_
_geom_torsion_atom_site_label_1
_geom_torsion_atom_site_label_2
_geom_torsion_atom_site_label_3
_geom_torsion_atom_site_label_4
_geom_torsion
_geom_torsion_site_symmetry_1
_geom_torsion_site_symmetry_2
_geom_torsion_site_symmetry_3
_geom_torsion_site_symmetry_4
_geom_torsion_publ_flag
Ni(1) S(1) Fe(1) S(2) 26.65(4) . . . . yes
Ni(1) S(1) Fe(1) N(1) 112.1(1) . . . . yes
Ni(1) S(1) Fe(1) N(4) 91.8(8) . . . . yes
Ni(1) S(1) Fe(1) N(6) -163.2(1) . . . . yes
Ni(1) S(1) Fe(1) N(8) -75.6(1) . . . . yes
Ni(1) S(1) C(3) C(4) -6.6(5) . . . . yes
Ni(1) S(1) C(3) C(12) 111.5(4) . . . . yes
Ni(1) S(1) C(3) C(13) -128.4(5) . . . . yes
Ni(1) S(2) Fe(1) S(1) -26.50(4) . . . . yes
Ni(1) S(2) Fe(1) N(1) -113.3(1) . . . . yes
Ni(1) S(2) Fe(1) N(4) 160.4(1) . . . . yes
Ni(1) S(2) Fe(1) N(6) -76.9(5) . . . . yes
Ni(1) S(2) Fe(1) N(8) 73.6(1) . . . . yes
Ni(1) S(2) C(11) C(10) 5.5(3) . . . . yes
Ni(1) S(2) C(11) C(14) 127.2(3) . . . . yes
Ni(1) S(2) C(11) C(15) -113.4(3) . . . . yes
Ni(1) N(2) C(4) C(3) 47.5(6) . . . . yes
Ni(1) N(2) C(6) C(7) -47.6(5) . . . . yes
Ni(1) N(3) C(8) C(7) 47.7(5) . . . . yes
Ni(1) N(3) C(10) C(11) -45.7(4) . . . . yes
Fe(1) S(1) Ni(1) S(2) -29.66(5) . . . . yes
Fe(1) S(1) Ni(1) N(2) 152.6(1) . . . . yes
Fe(1) S(1) Ni(1) N(3) -43.9(9) . . . . yes
Fe(1) S(1) C(3) C(4) -110.7(5) . . . . yes
Fe(1) S(1) C(3) C(12) 7.3(5) . . . . yes
Fe(1) S(1) C(3) C(13) 127.5(5) . . . . yes
Fe(1) S(2) Ni(1) S(1) 29.22(5) . . . . yes
Fe(1) S(2) Ni(1) N(2) 46.2(10) . . . . yes
Fe(1) S(2) Ni(1) N(3) -152.6(1) . . . . yes
Fe(1) S(2) C(11) C(10) 108.9(3) . . . . yes
Fe(1) S(2) C(11) C(14) -129.4(3) . . . . yes
Fe(1) S(2) C(11) C(15) -10.0(4) . . . . yes
Fe(1) N(1) C(1) C(2) 51(15) . . . . yes
Fe(1) N(4) N(5) C(19) 179.9(3) . . . . yes
Fe(1) N(4) N(5) C(33) 8.4(5) . . . . yes
Fe(1) N(4) C(17) C(16) 1.5(7) . . . . yes
Fe(1) N(4) C(17) C(18) 178.8(3) . . . . yes
Fe(1) N(6) N(7) C(24) -163.6(3) . . . . yes
Fe(1) N(6) N(7) C(33) 15.4(5) . . . . yes
Fe(1) N(6) C(22) C(21) -23.7(7) . . . . yes
Fe(1) N(6) C(22) C(23) 159.6(3) . . . . yes
Fe(1) N(8) N(9) C(29) -175.4(3) . . . . yes
Fe(1) N(8) N(9) C(33) 6.0(5) . . . . yes
Fe(1) N(8) C(27) C(26) -6.2(8) . . . . yes
Fe(1) N(8) C(27) C(28) 172.9(4) . . . . yes
S(1) Ni(1) S(2) C(11) 158.5(2) . . . . yes
S(1) Ni(1) N(2) C(4) -40.6(3) . . . . yes
S(1) Ni(1) N(2) C(5) 79.7(3) . . . . yes
S(1) Ni(1) N(2) C(6) -159.1(4) . . . . yes
S(1) Ni(1) N(3) C(8) 173.4(8) . . . . yes
S(1) Ni(1) N(3) C(9) -66(1) . . . . yes
S(1) Ni(1) N(3) C(10) 52(1) . . . . yes
S(1) Fe(1) S(2) C(11) -134.1(2) . . . . yes
S(1) Fe(1) N(1) C(1) 19(3) . . . . yes
S(1) Fe(1) N(4) N(5) 145.1(6) . . . . yes
S(1) Fe(1) N(4) C(17) -31(1) . . . . yes
S(1) Fe(1) N(6) N(7) 135.8(3) . . . . yes
S(1) Fe(1) N(6) C(22) -23.1(5) . . . . yes
S(1) Fe(1) N(8) N(9) -141.6(3) . . . . yes
S(1) Fe(1) N(8) C(27) 46.0(5) . . . . yes
S(1) C(3) C(4) N(2) -24.7(7) . . . . yes
S(2) Ni(1) S(1) C(3) -157.6(3) . . . . yes
S(2) Ni(1) N(2) C(4) -57(1) . . . . yes
S(2) Ni(1) N(2) C(5) 62(1) . . . . yes
S(2) Ni(1) N(2) C(6) -176.1(8) . . . . yes
S(2) Ni(1) N(3) C(8) 159.1(3) . . . . yes
S(2) Ni(1) N(3) C(9) -81.1(3) . . . . yes
S(2) Ni(1) N(3) C(10) 38.6(3) . . . . yes
S(2) Fe(1) S(1) C(3) 134.6(2) . . . . yes
S(2) Fe(1) N(1) C(1) 92(3) . . . . yes
S(2) Fe(1) N(4) N(5) -151.6(3) . . . . yes
S(2) Fe(1) N(4) C(17) 31.6(5) . . . . yes
S(2) Fe(1) N(6) N(7) -176.0(3) . . . . yes
S(2) Fe(1) N(6) C(22) 25.0(8) . . . . yes
S(2) Fe(1) N(8) N(9) 142.8(3) . . . . yes
S(2) Fe(1) N(8) C(27) -29.7(5) . . . . yes
S(2) C(11) C(10) N(3) 23.9(5) . . . . yes
N(1) Fe(1) S(1) C(3) -139.9(2) . . . . yes
N(1) Fe(1) S(2) C(11) 139.0(2) . . . . yes
N(1) Fe(1) N(4) N(5) 124.8(3) . . . . yes
N(1) Fe(1) N(4) C(17) -52.0(4) . . . . yes
N(1) Fe(1) N(6) N(7) -139.7(3) . . . . yes
N(1) Fe(1) N(6) C(22) 61.4(4) . . . . yes
N(1) Fe(1) N(8) N(9) -2.0(8) . . . . yes
N(1) Fe(1) N(8) C(27) -174.5(6) . . . . yes
N(2) Ni(1) S(1) C(3) 24.7(3) . . . . yes
N(2) Ni(1) S(2) C(11) 175.5(10) . . . . yes
N(2) Ni(1) N(3) C(8) -23.5(4) . . . . yes
N(2) Ni(1) N(3) C(9) 96.3(3) . . . . yes
N(2) Ni(1) N(3) C(10) -144.0(3) . . . . yes
N(2) C(4) C(3) C(12) -144.6(5) . . . . yes
N(2) C(4) C(3) C(13) 94.3(7) . . . . yes
N(2) C(6) C(7) C(8) 70.8(6) . . . . yes
N(3) Ni(1) S(1) C(3) -171.9(10) . . . . yes
N(3) Ni(1) S(2) C(11) -23.3(2) . . . . yes
N(3) Ni(1) N(2) C(4) 141.5(3) . . . . yes
N(3) Ni(1) N(2) C(5) -98.2(4) . . . . yes
N(3) Ni(1) N(2) C(6) 23.0(4) . . . . yes
N(3) C(8) C(7) C(6) -71.0(5) . . . . yes
N(3) C(10) C(11) C(14) -96.3(5) . . . . yes
N(3) C(10) C(11) C(15) 142.6(4) . . . . yes
N(4) Fe(1) S(1) C(3) -160.2(8) . . . . yes
N(4) Fe(1) S(2) C(11) 52.8(2) . . . . yes
N(4) Fe(1) N(1) C(1) -162(3) . . . . yes
N(4) Fe(1) N(6) N(7) -51.4(3) . . . . yes
N(4) Fe(1) N(6) C(22) 149.7(5) . . . . yes
N(4) Fe(1) N(8) N(9) 40.1(3) . . . . yes
N(4) Fe(1) N(8) C(27) -132.4(5) . . . . yes
N(4) N(5) C(19) C(18) 1.9(5) . . . . yes
N(4) N(5) C(19) C(20) -178.6(4) . . . . yes
N(4) N(5) C(33) N(7) -67.1(5) . . . . yes
N(4) N(5) C(33) N(9) 58.5(5) . . . . yes
N(4) C(17) C(18) C(19) -0.7(5) . . . . yes
N(5) N(4) Fe(1) N(6) 39.1(3) . . . . yes
N(5) N(4) Fe(1) N(8) -47.2(3) . . . . yes
N(5) N(4) C(17) C(16) -175.5(4) . . . . yes
N(5) N(4) C(17) C(18) 1.7(5) . . . . yes
N(5) C(19) C(18) C(17) -0.7(5) . . . . yes
N(5) C(33) N(7) N(6) 51.6(5) . . . . yes
N(5) C(33) N(7) C(24) -129.6(4) . . . . yes
N(5) C(33) N(9) N(8) -66.9(5) . . . . yes
N(5) C(33) N(9) C(29) 114.7(5) . . . . yes
N(6) Fe(1) S(1) C(3) -55.3(2) . . . . yes
N(6) Fe(1) S(2) C(11) 175.5(5) . . . . yes
N(6) Fe(1) N(1) C(1) -79(3) . . . . yes
N(6) Fe(1) N(4) C(17) -137.7(5) . . . . yes
N(6) Fe(1) N(8) N(9) -43.5(3) . . . . yes
N(6) Fe(1) N(8) C(27) 144.0(5) . . . . yes
N(6) N(7) C(24) C(23) -2.3(5) . . . . yes
N(6) N(7) C(24) C(25) 176.9(4) . . . . yes
N(6) N(7) C(33) N(9) -74.3(5) . . . . yes
N(6) C(22) C(23) C(24) -0.5(5) . . . . yes
N(7) N(6) Fe(1) N(8) 32.5(3) . . . . yes
N(7) N(6) C(22) C(21) 175.9(4) . . . . yes
N(7) N(6) C(22) C(23) -0.9(5) . . . . yes
N(7) C(24) C(23) C(22) 1.7(5) . . . . yes
N(7) C(33) N(5) C(19) 122.9(4) . . . . yes
N(7) C(33) N(9) N(8) 59.3(5) . . . . yes
N(7) C(33) N(9) C(29) -119.1(4) . . . . yes
N(8) Fe(1) S(1) C(3) 32.3(2) . . . . yes
N(8) Fe(1) S(2) C(11) -34.1(2) . . . . yes
N(8) Fe(1) N(1) C(1) -120(3) . . . . yes
N(8) Fe(1) N(4) C(17) 136.0(5) . . . . yes
N(8) Fe(1) N(6) C(22) -126.5(5) . . . . yes
N(8) N(9) C(29) C(28) 0.4(5) . . . . yes
N(8) N(9) C(29) C(30) 179.0(4) . . . . yes
N(8) C(27) C(28) C(29) 0.4(6) . . . . yes
N(9) N(8) C(27) C(26) -179.2(4) . . . . yes
N(9) N(8) C(27) C(28) -0.1(5) . . . . yes
N(9) C(29) C(28) C(27) -0.5(5) . . . . yes
N(9) C(33) N(5) C(19) -111.5(5) . . . . yes
N(9) C(33) N(7) C(24) 104.5(5) . . . . yes
C(3) C(4) N(2) C(5) -69.3(6) . . . . yes
C(3) C(4) N(2) C(6) 172.7(5) . . . . yes
C(4) N(2) C(6) C(7) -167.6(5) . . . . yes
C(5) N(2) C(6) C(7) 72.3(6) . . . . yes
C(7) C(8) N(3) C(9) -71.4(5) . . . . yes
C(7) C(8) N(3) C(10) 169.8(4) . . . . yes
C(8) N(3) C(10) C(11) -172.4(4) . . . . yes
C(9) N(3) C(10) C(11) 71.1(5) . . . . yes
C(16) C(17) C(18) C(19) 176.4(4) . . . . yes
C(17) N(4) N(5) C(19) -2.3(5) . . . . yes
C(17) N(4) N(5) C(33) -173.8(4) . . . . yes
C(17) C(18) C(19) C(20) 179.8(5) . . . . yes
C(18) C(19) N(5) C(33) 172.6(4) . . . . yes
C(20) C(19) N(5) C(33) -7.9(7) . . . . yes
C(21) C(22) C(23) C(24) -176.9(5) . . . . yes
C(22) N(6) N(7) C(24) 2.0(5) . . . . yes
C(22) N(6) N(7) C(33) -179.0(4) . . . . yes
C(22) C(23) C(24) C(25) -177.5(5) . . . . yes
C(23) C(24) N(7) C(33) 178.8(4) . . . . yes
C(25) C(24) N(7) C(33) -2.0(7) . . . . yes
C(26) C(27) C(28) C(29) 179.4(5) . . . . yes
C(27) N(8) N(9) C(29) -0.2(5) . . . . yes
C(27) N(8) N(9) C(33) -178.8(4) . . . . yes
C(27) C(28) C(29) C(30) -178.8(5) . . . . yes
C(28) C(29) N(9) C(33) 178.9(4) . . . . yes
C(30) C(29) N(9) C(33) -2.5(7) . . . . yes
C(30) C(29) N(9) C(33) -2.5(7) . . . . yes
